data_1566668
loop_
_publ_author_name
'Nguyen, Vu T.'
'Haug, Graham C.'
'Nguyen, Viet D.'
'Vuong, Ngan T. H.'
'Karki, Guna B.'
'Arman, Hadi'
'Larionov, Oleg V.'

_publ_section_title
;
 Functional Group Divergence and the Structural Basis of Acridine
 Photocatalysis Revealed by Direct Decarboxysulfonylation
;
_journal_name_full 'Chemical Science'
_journal_paper_doi 10.1039/D2SC00789D
_journal_year 2022
_chemical_absolute_configuration ad
_chemical_formula_moiety 'C16 H29 N O6 S'
_chemical_formula_sum 'C16 H29 N O6 S'
_chemical_formula_weight 363.46
_space_group_crystal_system orthorhombic
_space_group_IT_number 19
_space_group_name_Hall 'P 2ac 2ab'
_space_group_name_H-M_alt 'P 21 21 21'
_atom_sites_solution_hydrogens geom
_atom_sites_solution_primary dual
_audit_creation_date 2020-07-01
_audit_creation_method
;
Olex2 1.3-ac4
(compiled 2019.10.09 svn.r3662 for Rigaku Oxford Diffraction, GUI svn.r5959)
;
_audit_update_record
;
2020-11-05 deposited with the CCDC.	2022-03-21 downloaded from the CCDC.
;
_cell_angle_alpha 90
_cell_angle_beta 90
_cell_angle_gamma 90
_cell_formula_units_Z 4
_cell_length_a 5.46991(9)
_cell_length_b 10.15896(14)
_cell_length_c 34.3303(5)
_cell_measurement_reflns_used 13332
_cell_measurement_temperature 100.00(10)
_cell_measurement_theta_max 75.7780
_cell_measurement_theta_min 2.5690
_cell_volume 1907.69(5)
_computing_cell_refinement 'CrysAlisPro 1.171.40.63a (Rigaku OD, 2019)'
_computing_data_collection 'CrysAlisPro 1.171.40.63a (Rigaku OD, 2019)'
_computing_data_reduction 'CrysAlisPro 1.171.40.63a (Rigaku OD, 2019)'
_computing_molecular_graphics 'Olex2 1.3-ac4 (Dolomanov et al., 2009)'
_computing_publication_material 'Olex2 1.3-ac4 (Dolomanov et al., 2009)'
_computing_structure_refinement 'ShelXL 2018/3 (Sheldrick, 2015)'
_computing_structure_solution 'ShelXT n/a (Sheldrick, 2015)'
_diffrn_ambient_environment N~2~
_diffrn_ambient_temperature 100.00(10)
_diffrn_detector 'Hybrid Pixel Array Detector'
_diffrn_detector_area_resol_mean 10.0000
_diffrn_detector_type HyPix
_diffrn_measured_fraction_theta_full 1.000
_diffrn_measured_fraction_theta_max 0.990
_diffrn_measurement_details
;
List of Runs (angles in degrees, time in seconds):

  # Type    Start    End  Width  t~exp~   \w     \q     \k     \f   Frames
#--------------------------------------------------------------------------
  1  \w    -84.00 -15.00   0.50    0.10    --  -88.50 116.00  60.00  138
  2  \w   -164.00 -72.00   0.50    0.10    --  -88.50 -18.00  62.00  184
  3  \w     34.00 109.00   0.50    0.10    --  106.69-114.00-121.00  150
  4  \w   -120.00 -87.00   0.50    0.05    --  -46.87-125.00 120.00   66
  5  \w   -120.00 -87.00   0.50    0.05    --  -46.87-125.00 -60.00   66
  6  \w    -30.00  29.00   0.50    0.05    --  -46.87  18.00-129.00  118
  7  \w   -120.00 -87.00   0.50    0.05    --  -46.87-125.00 -90.00   66
  8  \w   -120.00 -83.00   0.50    0.05    --  -46.87 -57.00-120.00   74
  9  \w    -30.00  29.00   0.50    0.05    --  -46.87  19.00   0.00  118
 10  \w     34.00 101.00   0.50    0.10    --  106.69 -77.00 120.00  134
 11  \w     34.00  71.00   0.50    0.10    --  106.69 -61.00 120.00   74
 12  \w     34.00  71.00   0.50    0.10    --  106.69 -61.00  30.00   74
 13  \w     34.00  71.00   0.50    0.10    --  106.69 -61.00-150.00   74
 14  \w     89.00 178.00   0.50    0.10    --  106.69  15.00-180.00  178
 15  \w     34.00 101.00   0.50    0.10    --  106.69 -77.00 -90.00  134
 16  \w     34.00  71.00   0.50    0.10    --  106.69 -61.00-120.00   74
 17  \w     34.00 109.00   0.50    0.10    --  106.69-116.00 -28.00  150
 18  \w   -120.00 -83.00   0.50    0.05    --  -46.87 -57.00 -90.00   74
 19  \w   -121.00 -32.00   0.50    0.05    --  -46.87 -37.00 -30.00  178
 20  \w   -120.00 -83.00   0.50    0.05    --  -46.87 -57.00 -60.00   74
 21  \w   -120.00 -83.00   0.50    0.05    --  -46.87 -57.00 -30.00   74
 22  \w   -121.00 -32.00   0.50    0.05    --  -46.87 -37.00 120.00  178
 23  \w   -161.00-104.00   0.50    0.10    --  -88.50 -45.00  30.00  114
 24  \w   -163.00 -73.00   0.50    0.10    --  -88.50 -30.00-180.00  180
 25  \w    -51.00 -16.00   0.50    0.10    --  -88.50  45.00   0.00   70
 26  \w     89.00 178.00   0.50    0.10    --  106.69  15.00   0.00  178
 27  \w     89.00 178.00   0.50    0.10    --  106.69  15.00 -90.00  178
 28  \w     34.00  71.00   0.50    0.10    --  106.69 -61.00   0.00   74
;
_diffrn_measurement_device 'four-circle diffractometer'
_diffrn_measurement_device_type 'XtaLAB Synergy, Dualflex, HyPix'
_diffrn_measurement_method '\w scans'
_diffrn_orient_matrix_type 'CrysAlisPro convention (1999,Acta A55,543-557)'
_diffrn_orient_matrix_UB_11 -0.0542604000
_diffrn_orient_matrix_UB_12 0.0375610000
_diffrn_orient_matrix_UB_13 -0.0426367000
_diffrn_orient_matrix_UB_21 0.0366031000
_diffrn_orient_matrix_UB_22 -0.1444625000
_diffrn_orient_matrix_UB_23 -0.0123186000
_diffrn_orient_matrix_UB_31 -0.2739165000
_diffrn_orient_matrix_UB_32 -0.0267054000
_diffrn_orient_matrix_UB_33 0.0066772000
_diffrn_radiation_monochromator mirror
_diffrn_radiation_probe x-ray
_diffrn_radiation_type 'Cu K\a'
_diffrn_radiation_wavelength 1.54184
_diffrn_reflns_av_R_equivalents 0.0472
_diffrn_reflns_av_unetI/netI 0.0290
_diffrn_reflns_Laue_measured_fraction_full 1.000
_diffrn_reflns_Laue_measured_fraction_max 0.990
_diffrn_reflns_limit_h_max 4
_diffrn_reflns_limit_h_min -6
_diffrn_reflns_limit_k_max 12
_diffrn_reflns_limit_k_min -12
_diffrn_reflns_limit_l_max 43
_diffrn_reflns_limit_l_min -42
_diffrn_reflns_number 21957
_diffrn_reflns_point_group_measured_fraction_full 0.999
_diffrn_reflns_point_group_measured_fraction_max 0.975
_diffrn_reflns_theta_full 67.684
_diffrn_reflns_theta_max 76.533
_diffrn_reflns_theta_min 2.574
_diffrn_source 'micro-focus sealed X-ray tube'
_diffrn_source_type 'PhotonJet (Cu) X-ray Source'
_exptl_absorpt_coefficient_mu 1.766
_exptl_absorpt_correction_T_max 1.000
_exptl_absorpt_correction_T_min 0.652
_exptl_absorpt_correction_type gaussian
_exptl_absorpt_process_details
;
CrysAlisPro 1.171.40.63a (Rigaku Oxford Diffraction, 2019)
Numerical absorption correction based on gaussian integration over
			a multifaceted crystal model
Empirical absorption correction using spherical harmonics,
 implemented in SCALE3 ABSPACK scaling algorithm.
;
_exptl_crystal_colour 'clear colourless'
_exptl_crystal_colour_lustre clear
_exptl_crystal_colour_primary colourless
_exptl_crystal_density_diffrn 1.265
_exptl_crystal_description plate
_exptl_crystal_F_000 784
_exptl_crystal_size_max 0.241
_exptl_crystal_size_mid 0.121
_exptl_crystal_size_min 0.053
_refine_diff_density_max 0.364
_refine_diff_density_min -0.321
_refine_diff_density_rms 0.042
_refine_ls_abs_structure_details
;
 Flack x determined using 1475 quotients [(I+)-(I-)]/[(I+)+(I-)]
 (Parsons, Flack and Wagner, Acta Cryst. B69 (2013) 249-259).
;
_refine_ls_abs_structure_Flack -0.018(8)
_refine_ls_extinction_coef 0.0010(2)
_refine_ls_extinction_expression Fc^*^=kFc[1+0.001xFc^2^\l^3^/sin(2\q)]^-1/4^
_refine_ls_extinction_method 'SHELXL-2018/3 (Sheldrick 2018)'
_refine_ls_goodness_of_fit_ref 1.025
_refine_ls_hydrogen_treatment constr
_refine_ls_matrix_type full
_refine_ls_number_parameters 224
_refine_ls_number_reflns 3907
_refine_ls_number_restraints 0
_refine_ls_restrained_S_all 1.025
_refine_ls_R_factor_all 0.0313
_refine_ls_R_factor_gt 0.0303
_refine_ls_shift/su_max 0.002
_refine_ls_shift/su_mean 0.000
_refine_ls_structure_factor_coef Fsqd
_refine_ls_weighting_details 'w=1/[\s^2^(Fo^2^)+(0.0380P)^2^+0.6621P] where P=(Fo^2^+2Fc^2^)/3'
_refine_ls_weighting_scheme calc
_refine_ls_wR_factor_gt 0.0767
_refine_ls_wR_factor_ref 0.0773
_reflns_Friedel_coverage 0.675
_reflns_Friedel_fraction_full 0.999
_reflns_Friedel_fraction_max 0.953
_reflns_number_gt 3787
_reflns_number_total 3907
_reflns_threshold_expression 'I > 2\s(I)'
_cod_data_source_file d2sc00789d2.cif
_cod_data_source_block hpd140
_cod_database_code 1566668
_shelx_shelxl_version_number 2018/3
_chemical_oxdiff_formula 'C H N O'
_shelx_space_group_comment
;
The symmetry employed for this shelxl refinement is uniquely defined
by the following loop, which should always be used as a source of
symmetry information in preference to the above space-group names.
They are only intended as comments.
;
_shelx_estimated_absorpt_t_max 0.912
_shelx_estimated_absorpt_t_min 0.675
_reflns_odcompleteness_completeness 99.90
_reflns_odcompleteness_iscentric 1
_reflns_odcompleteness_theta 66.97
_olex2_refinement_description
;
1. Fixed Uiso
 At 1.2 times of:
  All C(H) groups, All C(H,H) groups, All N(H) groups
 At 1.5 times of:
  All C(H,H,H) groups
2.a Ternary CH refined with riding coordinates:
 C6(H6)
2.b Secondary CH2 refined with riding coordinates:
 C4(H4A,H4B), C5(H5A,H5B), C3(H3A,H3B)
2.c Aromatic/amide H refined with riding coordinates:
 N1(H1), C2(H2)
2.d X=CH2 refined with riding coordinates:
 C1(H1A,H1B)
2.e Idealised Me refined as rotating group:
 C15(H15A,H15B,H15C), C16(H16A,H16B,H16C), C14(H14A,H14B,H14C), C9(H9A,H9B,
 H9C), C11(H11A,H11B,H11C), C10(H10A,H10B,H10C)
;
_olex2_exptl_crystal_mounting_method 'nylon loop'
_olex2_submission_special_instructions 'No special instructions were received'
_oxdiff_exptl_absorpt_empirical_details
;
Empirical correction (ABSPACK) includes:
- Absorption correction using spherical harmonics
- Frame scaling
;
_oxdiff_exptl_absorpt_empirical_full_max 1.205
_oxdiff_exptl_absorpt_empirical_full_min 0.857

loop_
_space_group_symop_operation_xyz
'x, y, z'
'-x+1/2, -y, z+1/2'
'-x, y+1/2, -z+1/2'
'x+1/2, -y+1/2, -z'

loop_
_atom_site_label
_atom_site_type_symbol
_atom_site_fract_x
_atom_site_fract_y
_atom_site_fract_z
_atom_site_U_iso_or_equiv
_atom_site_adp_type
_atom_site_occupancy
_atom_site_site_symmetry_order
_atom_site_calc_flag
_atom_site_refinement_flags_posn
_atom_site_refinement_flags_adp
_atom_site_refinement_flags_occupancy
_atom_site_disorder_assembly
_atom_site_disorder_group
S1 S 0.10151(10) 0.69037(5) 0.55931(2) 0.01834(13) Uani 1 1 d . . . . .
O4 O 0.3463(3) 0.70197(14) 0.69576(4) 0.0173(3) Uani 1 1 d . . . . .
O5 O 0.8583(3) 0.36432(15) 0.63479(5) 0.0235(4) Uani 1 1 d . . . . .
O3 O 0.1884(3) 0.49795(15) 0.70635(4) 0.0228(4) Uani 1 1 d . . . . .
O6 O 0.5777(3) 0.20360(15) 0.62320(5) 0.0239(3) Uani 1 1 d . . . . .
O2 O -0.1529(3) 0.66491(17) 0.55059(4) 0.0259(4) Uani 1 1 d . . . . .
O1 O 0.1798(3) 0.82549(15) 0.56087(5) 0.0283(4) Uani 1 1 d . . . . .
N1 N 0.4520(4) 0.39629(17) 0.64549(5) 0.0178(4) Uani 1 1 d . . . . .
H1 H 0.307638 0.358627 0.647490 0.021 Uiso 1 1 calc R U . . .
C7 C 0.6485(4) 0.3242(2) 0.63432(6) 0.0171(4) Uani 1 1 d . . . . .
C12 C 0.3184(4) 0.5730(2) 0.68865(6) 0.0169(4) Uani 1 1 d . . . . .
C13 C 0.2051(4) 0.7698(2) 0.72682(6) 0.0178(4) Uani 1 1 d . . . . .
C4 C 0.1639(4) 0.6126(2) 0.60477(6) 0.0186(4) Uani 1 1 d . . . . .
H4A H 0.058573 0.652795 0.624979 0.022 Uiso 1 1 calc R U . . .
H4B H 0.118537 0.518459 0.602758 0.022 Uiso 1 1 calc R U . . .
C5 C 0.4291(4) 0.6218(2) 0.61803(6) 0.0179(4) Uani 1 1 d . . . . .
H5A H 0.468161 0.714580 0.624325 0.022 Uiso 1 1 calc R U . . .
H5B H 0.537551 0.593772 0.596488 0.022 Uiso 1 1 calc R U . . .
C6 C 0.4788(4) 0.53506(19) 0.65415(6) 0.0162(4) Uani 1 1 d . . . . .
H6 H 0.652640 0.549902 0.662048 0.019 Uiso 1 1 calc R U . . .
C15 C -0.0653(5) 0.7599(2) 0.71810(7) 0.0241(5) Uani 1 1 d . . . . .
H15A H -0.096360 0.790513 0.691484 0.036 Uiso 1 1 calc R U . . .
H15B H -0.156659 0.814775 0.736531 0.036 Uiso 1 1 calc R U . . .
H15C H -0.118026 0.668150 0.720639 0.036 Uiso 1 1 calc R U . . .
C3 C 0.2809(5) 0.6066(2) 0.52400(6) 0.0227(5) Uani 1 1 d . . . . .
H3A H 0.244549 0.642995 0.497879 0.027 Uiso 1 1 calc R U . . .
H3B H 0.456167 0.622195 0.529488 0.027 Uiso 1 1 calc R U . . .
C8 C 0.7579(4) 0.1049(2) 0.60937(7) 0.0225(5) Uani 1 1 d . . . . .
C16 C 0.2924(5) 0.9112(2) 0.72342(7) 0.0228(5) Uani 1 1 d . . . . .
H16A H 0.467285 0.915570 0.729517 0.034 Uiso 1 1 calc R U . . .
H16B H 0.201333 0.966558 0.741755 0.034 Uiso 1 1 calc R U . . .
H16C H 0.265074 0.942799 0.696805 0.034 Uiso 1 1 calc R U . . .
C14 C 0.2698(5) 0.7131(2) 0.76658(6) 0.0248(5) Uani 1 1 d . . . . .
H14A H 0.212477 0.621855 0.768167 0.037 Uiso 1 1 calc R U . . .
H14B H 0.191057 0.765500 0.786996 0.037 Uiso 1 1 calc R U . . .
H14C H 0.447502 0.715435 0.770143 0.037 Uiso 1 1 calc R U . . .
C2 C 0.2328(5) 0.4615(2) 0.52380(7) 0.0289(6) Uani 1 1 d . . . . .
H2 H 0.073804 0.431568 0.517081 0.035 Uiso 1 1 calc R U . . .
C9 C 0.9108(6) 0.1579(2) 0.57577(7) 0.0322(6) Uani 1 1 d . . . . .
H9A H 0.802995 0.197782 0.556261 0.048 Uiso 1 1 calc R U . . .
H9B H 1.002628 0.085504 0.563836 0.048 Uiso 1 1 calc R U . . .
H9C H 1.025061 0.224328 0.585576 0.048 Uiso 1 1 calc R U . . .
C11 C 0.9173(6) 0.0611(2) 0.64261(7) 0.0325(6) Uani 1 1 d . . . . .
H11A H 1.020297 0.134674 0.651100 0.049 Uiso 1 1 calc R U . . .
H11B H 1.021267 -0.011958 0.634065 0.049 Uiso 1 1 calc R U . . .
H11C H 0.814396 0.032094 0.664341 0.049 Uiso 1 1 calc R U . . .
C1 C 0.4006(7) 0.3737(3) 0.53249(8) 0.0402(7) Uani 1 1 d . . . . .
H1A H 0.560986 0.401267 0.539303 0.048 Uiso 1 1 calc R U . . .
H1B H 0.361569 0.282559 0.531971 0.048 Uiso 1 1 calc R U . . .
C10 C 0.5933(6) -0.0046(2) 0.59488(10) 0.0438(7) Uani 1 1 d . . . . .
H10A H 0.492860 -0.037243 0.616460 0.066 Uiso 1 1 calc R U . . .
H10B H 0.693604 -0.076591 0.584610 0.066 Uiso 1 1 calc R U . . .
H10C H 0.486882 0.029190 0.574203 0.066 Uiso 1 1 calc R U . . .

loop_
_atom_site_aniso_label
_atom_site_aniso_U_11
_atom_site_aniso_U_22
_atom_site_aniso_U_33
_atom_site_aniso_U_23
_atom_site_aniso_U_13
_atom_site_aniso_U_12
S1 0.0183(3) 0.0181(2) 0.0186(2) 0.00251(19) -0.0007(2) -0.0002(2)
O4 0.0206(8) 0.0127(6) 0.0187(7) -0.0028(5) 0.0038(6) -0.0001(6)
O5 0.0199(9) 0.0165(7) 0.0341(8) -0.0024(6) 0.0022(7) -0.0004(7)
O3 0.0291(9) 0.0171(7) 0.0223(7) -0.0003(6) 0.0060(7) -0.0042(7)
O6 0.0193(8) 0.0133(7) 0.0390(8) -0.0089(6) 0.0026(7) -0.0001(7)
O2 0.0190(8) 0.0346(9) 0.0242(8) 0.0056(7) -0.0009(6) -0.0006(7)
O1 0.0347(9) 0.0168(7) 0.0333(8) 0.0031(7) -0.0048(8) -0.0004(7)
N1 0.0190(9) 0.0115(8) 0.0227(8) -0.0019(7) 0.0015(7) -0.0010(7)
C7 0.0232(11) 0.0131(9) 0.0150(9) 0.0008(7) -0.0002(8) 0.0001(9)
C12 0.0207(11) 0.0134(9) 0.0166(9) 0.0000(7) -0.0026(8) 0.0002(8)
C13 0.0193(11) 0.0169(10) 0.0171(9) -0.0044(7) 0.0020(9) 0.0034(8)
C4 0.0206(11) 0.0194(10) 0.0157(9) 0.0030(8) 0.0010(8) -0.0007(9)
C5 0.0210(11) 0.0162(9) 0.0165(9) 0.0006(7) -0.0003(9) -0.0009(9)
C6 0.0192(11) 0.0106(9) 0.0188(10) -0.0014(7) -0.0007(8) -0.0007(8)
C15 0.0205(12) 0.0221(11) 0.0297(11) -0.0031(9) 0.0003(10) 0.0023(9)
C3 0.0233(12) 0.0277(12) 0.0171(10) 0.0026(8) 0.0009(9) -0.0006(10)
C8 0.0221(12) 0.0147(10) 0.0307(11) -0.0057(9) 0.0021(10) 0.0041(9)
C16 0.0213(12) 0.0167(10) 0.0305(11) -0.0052(9) 0.0009(10) 0.0021(9)
C14 0.0306(13) 0.0260(11) 0.0177(10) -0.0029(8) 0.0001(9) 0.0032(10)
C2 0.0329(15) 0.0280(12) 0.0257(11) -0.0066(9) 0.0024(11) -0.0013(11)
C9 0.0443(15) 0.0284(12) 0.0238(10) -0.0011(9) 0.0047(11) 0.0110(12)
C11 0.0449(16) 0.0254(11) 0.0272(11) 0.0008(9) 0.0014(12) 0.0135(12)
C1 0.0552(19) 0.0300(13) 0.0353(13) -0.0011(10) 0.0080(14) 0.0060(14)
C10 0.0316(15) 0.0226(12) 0.077(2) -0.0224(13) 0.0039(15) 0.0010(12)

loop_
_atom_type_symbol
_atom_type_description
_atom_type_scat_dispersion_real
_atom_type_scat_dispersion_imag
_atom_type_scat_source
C C 0.0181 0.0091 'International Tables Vol C Tables 4.2.6.8 and 6.1.1.4'
H H 0.0000 0.0000 'International Tables Vol C Tables 4.2.6.8 and 6.1.1.4'
N N 0.0311 0.0180 'International Tables Vol C Tables 4.2.6.8 and 6.1.1.4'
O O 0.0492 0.0322 'International Tables Vol C Tables 4.2.6.8 and 6.1.1.4'
S S 0.3331 0.5567 'International Tables Vol C Tables 4.2.6.8 and 6.1.1.4'

loop_
_exptl_crystal_face_index_h
_exptl_crystal_face_index_k
_exptl_crystal_face_index_l
_exptl_crystal_face_perp_dist
-3 -1 4 0.0977
0 -6 -10 0.0643
3 -1 -6 0.1141
0 6 10 0.0437
-3 -1 -3 0.1100
0 2 -21 0.0381
0 -2 21 0.0114

loop_
_geom_angle_atom_site_label_1
_geom_angle_atom_site_label_2
_geom_angle_atom_site_label_3
_geom_angle
_geom_angle_site_symmetry_1
_geom_angle_site_symmetry_3
_geom_angle_publ_flag
O2 S1 C4 106.62(10) . . ?
O2 S1 C3 107.72(11) . . ?
O1 S1 O2 117.68(10) . . ?
O1 S1 C4 109.47(10) . . ?
O1 S1 C3 108.54(11) . . ?
C3 S1 C4 106.22(11) . . ?
C12 O4 C13 121.62(17) . . ?
C7 O6 C8 121.10(18) . . ?
C7 N1 H1 119.9 . . ?
C7 N1 C6 120.22(19) . . ?
C6 N1 H1 119.9 . . ?
O5 C7 O6 125.6(2) . . ?
O5 C7 N1 124.22(19) . . ?
O6 C7 N1 110.19(19) . . ?
O4 C12 C6 108.84(17) . . ?
O3 C12 O4 126.3(2) . . ?
O3 C12 C6 124.84(19) . . ?
O4 C13 C15 109.60(17) . . ?
O4 C13 C16 102.70(17) . . ?
O4 C13 C14 110.30(17) . . ?
C15 C13 C16 110.80(19) . . ?
C15 C13 C14 112.3(2) . . ?
C16 C13 C14 110.71(19) . . ?
S1 C4 H4A 108.6 . . ?
S1 C4 H4B 108.6 . . ?
H4A C4 H4B 107.6 . . ?
C5 C4 S1 114.61(15) . . ?
C5 C4 H4A 108.6 . . ?
C5 C4 H4B 108.6 . . ?
C4 C5 H5A 109.2 . . ?
C4 C5 H5B 109.2 . . ?
C4 C5 C6 111.84(18) . . ?
H5A C5 H5B 107.9 . . ?
C6 C5 H5A 109.2 . . ?
C6 C5 H5B 109.2 . . ?
N1 C6 C12 110.32(17) . . ?
N1 C6 C5 111.88(16) . . ?
N1 C6 H6 107.4 . . ?
C12 C6 C5 112.22(17) . . ?
C12 C6 H6 107.4 . . ?
C5 C6 H6 107.4 . . ?
C13 C15 H15A 109.5 . . ?
C13 C15 H15B 109.5 . . ?
C13 C15 H15C 109.5 . . ?
H15A C15 H15B 109.5 . . ?
H15A C15 H15C 109.5 . . ?
H15B C15 H15C 109.5 . . ?
S1 C3 H3A 109.2 . . ?
S1 C3 H3B 109.2 . . ?
H3A C3 H3B 107.9 . . ?
C2 C3 S1 112.20(17) . . ?
C2 C3 H3A 109.2 . . ?
C2 C3 H3B 109.2 . . ?
O6 C8 C9 111.63(18) . . ?
O6 C8 C11 110.02(18) . . ?
O6 C8 C10 101.91(19) . . ?
C11 C8 C9 111.1(2) . . ?
C11 C8 C10 112.1(2) . . ?
C10 C8 C9 109.7(2) . . ?
C13 C16 H16A 109.5 . . ?
C13 C16 H16B 109.5 . . ?
C13 C16 H16C 109.5 . . ?
H16A C16 H16B 109.5 . . ?
H16A C16 H16C 109.5 . . ?
H16B C16 H16C 109.5 . . ?
C13 C14 H14A 109.5 . . ?
C13 C14 H14B 109.5 . . ?
C13 C14 H14C 109.5 . . ?
H14A C14 H14B 109.5 . . ?
H14A C14 H14C 109.5 . . ?
H14B C14 H14C 109.5 . . ?
C3 C2 H2 118.5 . . ?
C1 C2 C3 123.0(3) . . ?
C1 C2 H2 118.5 . . ?
C8 C9 H9A 109.5 . . ?
C8 C9 H9B 109.5 . . ?
C8 C9 H9C 109.5 . . ?
H9A C9 H9B 109.5 . . ?
H9A C9 H9C 109.5 . . ?
H9B C9 H9C 109.5 . . ?
C8 C11 H11A 109.5 . . ?
C8 C11 H11B 109.5 . . ?
C8 C11 H11C 109.5 . . ?
H11A C11 H11B 109.5 . . ?
H11A C11 H11C 109.5 . . ?
H11B C11 H11C 109.5 . . ?
C2 C1 H1A 120.0 . . ?
C2 C1 H1B 120.0 . . ?
H1A C1 H1B 120.0 . . ?
C8 C10 H10A 109.5 . . ?
C8 C10 H10B 109.5 . . ?
C8 C10 H10C 109.5 . . ?
H10A C10 H10B 109.5 . . ?
H10A C10 H10C 109.5 . . ?
H10B C10 H10C 109.5 . . ?

loop_
_geom_bond_atom_site_label_1
_geom_bond_atom_site_label_2
_geom_bond_distance
_geom_bond_site_symmetry_2
_geom_bond_publ_flag
S1 O2 1.4465(17) . ?
S1 O1 1.4390(16) . ?
S1 C4 1.782(2) . ?
S1 C3 1.777(2) . ?
O4 C12 1.342(2) . ?
O4 C13 1.486(2) . ?
O5 C7 1.218(3) . ?
O3 C12 1.207(3) . ?
O6 C7 1.340(2) . ?
O6 C8 1.484(3) . ?
N1 H1 0.8800 . ?
N1 C7 1.356(3) . ?
N1 C6 1.448(2) . ?
C12 C6 1.523(3) . ?
C13 C15 1.512(3) . ?
C13 C16 1.519(3) . ?
C13 C14 1.523(3) . ?
C4 H4A 0.9900 . ?
C4 H4B 0.9900 . ?
C4 C5 1.523(3) . ?
C5 H5A 0.9900 . ?
C5 H5B 0.9900 . ?
C5 C6 1.546(3) . ?
C6 H6 1.0000 . ?
C15 H15A 0.9800 . ?
C15 H15B 0.9800 . ?
C15 H15C 0.9800 . ?
C3 H3A 0.9900 . ?
C3 H3B 0.9900 . ?
C3 C2 1.497(3) . ?
C8 C9 1.523(3) . ?
C8 C11 1.504(4) . ?
C8 C10 1.515(3) . ?
C16 H16A 0.9800 . ?
C16 H16B 0.9800 . ?
C16 H16C 0.9800 . ?
C14 H14A 0.9800 . ?
C14 H14B 0.9800 . ?
C14 H14C 0.9800 . ?
C2 H2 0.9500 . ?
C2 C1 1.315(4) . ?
C9 H9A 0.9800 . ?
C9 H9B 0.9800 . ?
C9 H9C 0.9800 . ?
C11 H11A 0.9800 . ?
C11 H11B 0.9800 . ?
C11 H11C 0.9800 . ?
C1 H1A 0.9500 . ?
C1 H1B 0.9500 . ?
C10 H10A 0.9800 . ?
C10 H10B 0.9800 . ?
C10 H10C 0.9800 . ?

loop_
_geom_torsion_atom_site_label_1
_geom_torsion_atom_site_label_2
_geom_torsion_atom_site_label_3
_geom_torsion_atom_site_label_4
_geom_torsion
_geom_torsion_site_symmetry_1
_geom_torsion_site_symmetry_2
_geom_torsion_site_symmetry_3
_geom_torsion_site_symmetry_4
_geom_torsion_publ_flag
S1 C4 C5 C6 -171.31(14) . . . . ?
S1 C3 C2 C1 -116.8(3) . . . . ?
O4 C12 C6 N1 -179.63(17) . . . . ?
O4 C12 C6 C5 -54.1(2) . . . . ?
O3 C12 C6 N1 0.3(3) . . . . ?
O3 C12 C6 C5 125.8(2) . . . . ?
O2 S1 C4 C5 176.77(15) . . . . ?
O2 S1 C3 C2 -58.5(2) . . . . ?
O1 S1 C4 C5 -54.93(18) . . . . ?
O1 S1 C3 C2 173.05(18) . . . . ?
C7 O6 C8 C9 -55.0(3) . . . . ?
C7 O6 C8 C11 68.8(3) . . . . ?
C7 O6 C8 C10 -172.0(2) . . . . ?
C7 N1 C6 C12 -141.97(19) . . . . ?
C7 N1 C6 C5 92.4(2) . . . . ?
C12 O4 C13 C15 -61.1(2) . . . . ?
C12 O4 C13 C16 -178.92(18) . . . . ?
C12 O4 C13 C14 63.1(3) . . . . ?
C13 O4 C12 O3 -2.5(3) . . . . ?
C13 O4 C12 C6 177.45(17) . . . . ?
C4 S1 C3 C2 55.4(2) . . . . ?
C4 C5 C6 N1 65.5(2) . . . . ?
C4 C5 C6 C12 -59.1(2) . . . . ?
C6 N1 C7 O5 8.2(3) . . . . ?
C6 N1 C7 O6 -172.35(17) . . . . ?
C3 S1 C4 C5 62.08(18) . . . . ?
C8 O6 C7 O5 -0.9(3) . . . . ?
C8 O6 C7 N1 179.69(17) . . . . ?

loop_
_exptl_oxdiff_crystal_face_indexfrac_h
_exptl_oxdiff_crystal_face_indexfrac_k
_exptl_oxdiff_crystal_face_indexfrac_l
_exptl_oxdiff_crystal_face_x
_exptl_oxdiff_crystal_face_y
_exptl_oxdiff_crystal_face_z
-3.4688 -0.6562 4.2724 -0.0186 -0.0848 0.9962
-0.1824 -5.8312 -10.3419 0.2318 0.9631 0.1366
3.3828 -0.6307 -6.4827 0.0692 0.2948 -0.9531
0.2730 5.8388 10.2128 -0.2309 -0.9593 -0.1625
-3.4966 -0.5276 -3.3872 0.3143 -0.0100 0.9493
0.0355 1.9968 -21.2348 0.9785 -0.0256 -0.2049
0.0781 -1.9713 21.2556 -0.9846 0.0258 0.1732
